data_1556727
loop_
_publ_author_name
'Hossain, Sakiat'
'Imai, Yukari'
'Motohashi, Yuichi'
'Chen, Zhaoheng'
'Suzuki, Daiki'
'Suzuki, Taiyo'
'Kataoka, Yuki'
'Hirata, Momoko'
'Ono, Tasuku'
'Kurashige, Wataru'
'Kawawaki, Tokuhisa'
'Yamamoto, Takahiro'
'Negishi, Yuichi'

_publ_section_title
;
 Understanding and designing one-dimensional assemblies of
 ligand-protected metal nanoclusters
;
_journal_issue 3
_journal_name_full 'Materials Horizons'
_journal_page_first 796
_journal_page_last 803
_journal_paper_doi 10.1039/C9MH01691K
_journal_volume 7
_journal_year 2020
_chemical_formula_moiety '0.5(Au8 C112 Cl16 Pt4 S16)'
_chemical_formula_sum 'C56 Au4 Cl8 Pt2 S8'
_chemical_formula_weight 2390.69
_space_group_crystal_system tetragonal
_space_group_IT_number 142
_space_group_name_Hall '-I 4bd 2c'
_space_group_name_H-M_alt 'I 41/a c d :2'
_atom_sites_solution_primary direct
_audit_creation_date 2019-09-05
_audit_creation_method
;
Olex2 1.2
(compiled 2016.02.19 svn.r3266 for OlexSys, GUI svn.r5155)
;
_audit_update_record
;
2019-09-27 deposited with the CCDC.	2019-12-23 downloaded from the CCDC.
;
_cell_angle_alpha 90
_cell_angle_beta 90
_cell_angle_gamma 90
_cell_formula_units_Z 8
_cell_length_a 30.110(7)
_cell_length_b 30.110(7)
_cell_length_c 15.878(5)
_cell_measurement_reflns_used 3984
_cell_measurement_temperature 100
_cell_measurement_theta_max 20.83
_cell_measurement_theta_min 2.71
_cell_volume 14395(7)
_computing_molecular_graphics 'Olex2 (Dolomanov et al., 2009)'
_computing_publication_material 'Olex2 (Dolomanov et al., 2009)'
_computing_structure_refinement 'ShelXL (Sheldrick, 2015)'
_computing_structure_solution 'ShelXT (Sheldrick, 2015)'
_diffrn_ambient_temperature 100
_diffrn_detector 'Bruker APEX2 area detector'
_diffrn_detector_area_resol_mean 7.9
_diffrn_detector_type 'CCD area detector'
_diffrn_measured_fraction_theta_full 0.995
_diffrn_measured_fraction_theta_max 0.995
_diffrn_measurement_device 'three-circle diffractometer'
_diffrn_measurement_device_type 'Bruker SMART APEX2 area detector'
_diffrn_measurement_method '\w and \f scans'
_diffrn_radiation_monochromator 'mirror optics'
_diffrn_radiation_probe x-ray
_diffrn_radiation_type MoK\a
_diffrn_radiation_wavelength 0.71073
_diffrn_reflns_av_R_equivalents 0.0536
_diffrn_reflns_av_unetI/netI 0.0406
_diffrn_reflns_Laue_measured_fraction_full 0.995
_diffrn_reflns_Laue_measured_fraction_max 0.995
_diffrn_reflns_limit_h_max 30
_diffrn_reflns_limit_h_min -25
_diffrn_reflns_limit_k_max 30
_diffrn_reflns_limit_k_min -28
_diffrn_reflns_limit_l_max 11
_diffrn_reflns_limit_l_min -15
_diffrn_reflns_number 15010
_diffrn_reflns_point_group_measured_fraction_full 0.995
_diffrn_reflns_point_group_measured_fraction_max 0.995
_diffrn_reflns_theta_full 20.909
_diffrn_reflns_theta_max 20.909
_diffrn_reflns_theta_min 1.353
_diffrn_source 'microfocus sealed X-ray tube'
_diffrn_source_target Mo
_diffrn_source_type 'Incoatec I\ms'
_diffrn_standards_number 0
_exptl_absorpt_coefficient_mu 12.556
_exptl_absorpt_correction_T_max 0.7446
_exptl_absorpt_correction_T_min 0.3354
_exptl_absorpt_correction_type multi-scan
_exptl_absorpt_process_details
;
SADABS-2014/5 (Bruker,2014/5) was used for absorption correction.
wR2(int) was 0.1332 before and 0.0621 after correction.
The Ratio of minimum to maximum transmission is 0.4504.
The \l/2 correction factor is 0.00150.
;
_exptl_crystal_colour colourless
_exptl_crystal_colour_primary colourless
_exptl_crystal_density_diffrn 2.206
_exptl_crystal_description irregular
_exptl_crystal_F_000 8576
_exptl_crystal_size_max 0.02
_exptl_crystal_size_mid 0.01
_exptl_crystal_size_min 0.01
_refine_diff_density_max 3.115
_refine_diff_density_min -1.669
_refine_diff_density_rms 0.380
_refine_ls_extinction_method none
_refine_ls_goodness_of_fit_ref 1.098
_refine_ls_hydrogen_treatment undef
_refine_ls_matrix_type full
_refine_ls_number_parameters 154
_refine_ls_number_reflns 1910
_refine_ls_number_restraints 174
_refine_ls_restrained_S_all 1.049
_refine_ls_R_factor_all 0.1480
_refine_ls_R_factor_gt 0.1038
_refine_ls_shift/su_max 0.000
_refine_ls_shift/su_mean 0.000
_refine_ls_structure_factor_coef Fsqd
_refine_ls_weighting_details 'w=1/[\s^2^(Fo^2^)+(0.1301P)^2^+3792.4656P] where P=(Fo^2^+2Fc^2^)/3'
_refine_ls_weighting_scheme calc
_refine_ls_wR_factor_gt 0.3015
_refine_ls_wR_factor_ref 0.3552
_reflns_Friedel_coverage 0.000
_reflns_number_gt 1084
_reflns_number_total 1910
_reflns_threshold_expression 'I > 2\s(I)'
_cod_data_source_file c9mh01691k2.cif
_cod_data_source_block Au4Pt2(SCH2PhCl)8
_cod_depositor_comments
;Adding full bibliography for 1556724--1556728.cif.

 Adding full bibliography for 1556724--1556728.cif.
;
_cod_original_cell_volume 14394(8)
_cod_original_sg_symbol_H-M 'I 41/a c d'
_cod_database_code 1556727
_shelx_space_group_comment
;
The symmetry employed for this shelxl refinement is uniquely defined
by the following loop, which should always be used as a source of
symmetry information in preference to the above space-group names.
They are only intended as comments.
;
_olex2_refinement_description
;
1. Uiso/Uaniso restraints and constraints
C008 \\sim C14 \\sim C2AA \\sim C8 \\sim C1AA \\sim C3AA \\sim C009 \\sim C00B
\\sim C13 \\sim C9 \\sim C4 \\sim C1 \\sim C2 \\sim C0AA: within 1.7A with
sigma of 0.01 and sigma for terminal atoms of 0.02
Cl00 \\sim Cl06: within 1.7A with sigma of 0.01 and sigma for terminal atoms of
0.02
2. Rigid body (RIGU) restrains
 C008, C14, C2AA, C8, C1AA, C3AA, C009, C00B, C13, C9, C4, C1, C2, C0AA
 with sigma for 1-2 distances of 0.004 and sigma for 1-3 distances of 0.004
 Cl00, Cl06
 with sigma for 1-2 distances of 0.004 and sigma for 1-3 distances of 0.004
3.a Fitted hexagon refined as free rotating group:
 C008(C14,C2AA,C8,C1AA,C3AA), C009(C00B,C13,C9,C4,C1)
;
_shelx_shelxl_version_number 2017/1
_olex2_submission_special_instructions 'No special instructions were received'

loop_
_space_group_symop_operation_xyz
'x, y, z'
'-x+1/2, -y, z+1/2'
'-y+1/4, x+3/4, z+1/4'
'y+1/4, -x+1/4, z+3/4'
'-x+1/2, y, -z'
'x, -y, -z+1/2'
'y+1/4, x+3/4, -z+3/4'
'-y+1/4, -x+1/4, -z+1/4'
'x+1/2, y+1/2, z+1/2'
'-x+1, -y+1/2, z+1'
'-y+3/4, x+5/4, z+3/4'
'y+3/4, -x+3/4, z+5/4'
'-x+1, y+1/2, -z+1/2'
'x+1/2, -y+1/2, -z+1'
'y+3/4, x+5/4, -z+5/4'
'-y+3/4, -x+3/4, -z+3/4'
'-x, -y, -z'
'x-1/2, y, -z-1/2'
'y-1/4, -x-3/4, -z-1/4'
'-y-1/4, x-1/4, -z-3/4'
'x-1/2, -y, z'
'-x, y, z-1/2'
'-y-1/4, -x-3/4, z-3/4'
'y-1/4, x-1/4, z-1/4'
'-x+1/2, -y+1/2, -z+1/2'
'x, y+1/2, -z'
'y+1/4, -x-1/4, -z+1/4'
'-y+1/4, x+1/4, -z-1/4'
'x, -y+1/2, z+1/2'
'-x+1/2, y+1/2, z'
'-y+1/4, -x-1/4, z-1/4'
'y+1/4, x+1/4, z+1/4'

loop_
_atom_site_label
_atom_site_type_symbol
_atom_site_fract_x
_atom_site_fract_y
_atom_site_fract_z
_atom_site_U_iso_or_equiv
_atom_site_adp_type
_atom_site_occupancy
_atom_site_site_symmetry_order
_atom_site_calc_flag
_atom_site_refinement_flags_posn
_atom_site_refinement_flags_adp
_atom_site_refinement_flags_occupancy
Au1 Au 0.500000 0.250000 0.72195(12) 0.0570(10) Uani 1 2 d S T P
Pt1 Pt 0.55604(6) 0.19396(6) 0.875000 0.0597(10) Uani 1 2 d S T P
Au2 Au 0.55408(6) 0.30408(6) 0.875000 0.0661(10) Uani 1 2 d S T P
S004 S 0.6077(4) 0.2509(4) 0.8920(7) 0.078(4) Uani 1 1 d . . .
S005 S 0.5608(5) 0.2032(5) 0.7293(7) 0.086(4) Uani 1 1 d . . .
Cl06 Cl 0.6247(6) 0.1658(6) 0.5478(8) 0.135(7) Uani 1 1 d . U .
Cl00 Cl 0.7211(9) 0.3040(11) 0.9057(14) 0.213(12) Uani 1 1 d . U .
C008 C 0.6877(13) 0.2362(19) 0.815(3) 0.152(12) Uani 1 1 d . U .
C14 C 0.6893(13) 0.194(2) 0.779(2) 0.155(13) Uani 1 1 d G U .
C2AA C 0.7267(19) 0.1677(14) 0.789(2) 0.156(13) Uani 1 1 d G U .
C8 C 0.7625(13) 0.1832(19) 0.836(3) 0.154(13) Uani 1 1 d G U .
C1AA C 0.7609(13) 0.225(2) 0.873(2) 0.154(13) Uani 1 1 d G U .
C3AA C 0.7235(19) 0.2517(14) 0.862(2) 0.153(13) Uani 1 1 d G U .
C009 C 0.5887(10) 0.1231(11) 0.683(2) 0.103(8) Uani 1 1 d . U .
C00B C 0.5905(10) 0.0916(13) 0.7471(18) 0.108(8) Uani 1 1 d G U .
C13 C 0.6274(13) 0.0641(11) 0.7546(18) 0.111(8) Uani 1 1 d G U .
C9 C 0.6625(11) 0.0682(12) 0.698(2) 0.113(8) Uani 1 1 d G U .
C4 C 0.6607(10) 0.0998(13) 0.6344(19) 0.112(8) Uani 1 1 d G U .
C1 C 0.6237(12) 0.1272(11) 0.6270(17) 0.107(8) Uani 1 1 d G U .
C2 C 0.646(2) 0.261(3) 0.802(3) 0.150(13) Uani 1 1 d . U .
C0AA C 0.5471(19) 0.1490(19) 0.670(3) 0.099(8) Uani 1 1 d . U .

loop_
_atom_site_aniso_label
_atom_site_aniso_U_11
_atom_site_aniso_U_22
_atom_site_aniso_U_33
_atom_site_aniso_U_23
_atom_site_aniso_U_13
_atom_site_aniso_U_12
Au1 0.0826(19) 0.0724(18) 0.0159(14) 0.000 0.000 0.0065(12)
Pt1 0.0796(13) 0.0796(13) 0.0198(14) -0.0007(7) -0.0007(7) 0.0049(12)
Au2 0.0844(14) 0.0844(14) 0.0295(15) -0.0009(8) 0.0009(8) -0.0031(13)
S004 0.086(8) 0.114(10) 0.033(5) -0.001(6) -0.002(6) -0.002(7)
S005 0.109(10) 0.120(11) 0.030(6) -0.003(6) -0.003(6) 0.022(8)
Cl06 0.163(15) 0.181(16) 0.060(8) 0.037(9) 0.041(9) 0.068(12)
Cl00 0.20(2) 0.32(4) 0.114(14) -0.072(19) 0.016(15) -0.02(2)
C008 0.11(2) 0.28(4) 0.060(16) 0.036(18) 0.028(15) 0.01(2)
C14 0.12(2) 0.28(4) 0.064(17) 0.035(18) 0.027(16) 0.01(2)
C2AA 0.12(2) 0.28(4) 0.066(17) 0.038(19) 0.025(16) 0.01(2)
C8 0.12(2) 0.28(4) 0.064(17) 0.038(19) 0.026(16) 0.01(2)
C1AA 0.12(2) 0.28(4) 0.063(17) 0.038(19) 0.027(16) 0.01(2)
C3AA 0.11(2) 0.28(4) 0.063(17) 0.035(19) 0.029(16) 0.01(2)
C009 0.131(19) 0.13(2) 0.050(13) 0.005(12) 0.002(12) 0.038(14)
C00B 0.13(2) 0.13(2) 0.057(13) 0.009(12) 0.003(12) 0.037(15)
C13 0.14(2) 0.14(2) 0.060(14) 0.012(13) 0.005(13) 0.039(15)
C9 0.14(2) 0.14(2) 0.064(14) 0.012(13) 0.007(13) 0.042(15)
C4 0.14(2) 0.14(2) 0.063(14) 0.011(13) 0.008(13) 0.043(15)
C1 0.13(2) 0.13(2) 0.056(13) 0.008(12) 0.005(12) 0.041(15)
C2 0.11(2) 0.28(4) 0.058(18) 0.04(2) 0.028(17) 0.01(2)
C0AA 0.13(2) 0.13(2) 0.042(14) -0.002(14) -0.001(14) 0.037(16)

loop_
_atom_type_symbol
_atom_type_description
_atom_type_scat_dispersion_real
_atom_type_scat_dispersion_imag
_atom_type_scat_source
Au Au -2.0133 8.8022 'International Tables Vol C Tables 4.2.6.8 and 6.1.1.4'
C C 0.0033 0.0016 'International Tables Vol C Tables 4.2.6.8 and 6.1.1.4'
Cl Cl 0.1484 0.1585 'International Tables Vol C Tables 4.2.6.8 and 6.1.1.4'
Pt Pt -1.7033 8.3905 'International Tables Vol C Tables 4.2.6.8 and 6.1.1.4'
S S 0.1246 0.1234 'International Tables Vol C Tables 4.2.6.8 and 6.1.1.4'

loop_
_geom_angle_atom_site_label_1
_geom_angle_atom_site_label_2
_geom_angle_atom_site_label_3
_geom_angle
_geom_angle_site_symmetry_1
_geom_angle_site_symmetry_3
Au1 Au1 Au2 136.54(4) 27_566 .
Au1 Au1 Au2 136.54(4) 27_566 10_554
Au2 Au1 Au2 86.92(8) 10_554 .
S005 Au1 Au1 92.9(3) 10_554 27_566
S005 Au1 Au1 92.9(3) . 27_566
S005 Au1 Au2 93.0(3) . 10_554
S005 Au1 Au2 82.8(3) 10_554 10_554
S005 Au1 Au2 82.8(3) . .
S005 Au1 Au2 93.0(3) 10_554 .
S005 Au1 S005 174.2(5) . 10_554
S004 Pt1 S004 174.5(7) . 16_556
S004 Pt1 S005 89.2(4) 16_556 16_556
S004 Pt1 S005 90.6(4) 16_556 .
S004 Pt1 S005 89.2(4) . .
S004 Pt1 S005 90.6(4) . 16_556
S005 Pt1 S005 175.2(7) 16_556 .
Au1 Au2 Au1 93.08(8) . 7_546
S004 Au2 Au1 95.1(3) . .
S004 Au2 Au1 95.1(3) 7_546 7_546
S004 Au2 Au1 85.2(3) . 7_546
S004 Au2 Au1 85.2(3) 7_546 .
S004 Au2 S004 179.6(7) 7_546 .
Au2 S004 Pt1 91.7(5) . .
C2 S004 Pt1 117(2) . .
C2 S004 Au2 103(2) . .
Au1 S005 Pt1 94.3(4) . .
C0AA S005 Au1 108.8(17) . .
C0AA S005 Pt1 111.6(15) . .
C14 C008 C3AA 120.0 . .
C14 C008 C2 116(5) . .
C3AA C008 C2 124(5) . .
C2AA C14 C008 120.0 . .
C14 C2AA C8 120.0 . .
C1AA C8 C2AA 120.0 . .
C8 C1AA C3AA 120.0 . .
C008 C3AA Cl00 119(4) . .
C1AA C3AA Cl00 121(4) . .
C1AA C3AA C008 120.0 . .
C00B C009 C1 120.0 . .
C00B C009 C0AA 120(3) . .
C1 C009 C0AA 120(3) . .
C13 C00B C009 120.0 . .
C9 C13 C00B 120.0 . .
C4 C9 C13 120.0 . .
C9 C4 C1 120.0 . .
C009 C1 Cl06 123(2) . .
C4 C1 Cl06 117(2) . .
C4 C1 C009 120.0 . .
C008 C2 S004 109(4) . .
C009 C0AA S005 101(3) . .

loop_
_geom_bond_atom_site_label_1
_geom_bond_atom_site_label_2
_geom_bond_distance
_geom_bond_site_symmetry_2
Au1 Au1 3.079(4) 27_566
Au1 Au2 3.348(2) .
Au1 Au2 3.348(2) 10_554
Au1 S005 2.312(13) .
Au1 S005 2.312(13) 10_554
Pt1 S004 2.330(13) .
Pt1 S004 2.330(13) 16_556
Pt1 S005 2.335(11) 16_556
Pt1 S005 2.335(11) .
Au2 S004 2.291(13) 7_546
Au2 S004 2.291(13) .
S004 C2 1.87(5) .
S005 C0AA 1.93(6) .
Cl06 C1 1.71(3) .
Cl00 C3AA 1.72(5) .
C008 C14 1.3900 .
C008 C3AA 1.3900 .
C008 C2 1.48(7) .
C14 C2AA 1.3900 .
C2AA C8 1.3900 .
C8 C1AA 1.3900 .
C1AA C3AA 1.3900 .
C009 C00B 1.3900 .
C009 C1 1.3900 .
C009 C0AA 1.49(6) .
C00B C13 1.3900 .
C13 C9 1.3900 .
C9 C4 1.3900 .
C4 C1 1.3900 .

loop_
_geom_torsion_atom_site_label_1
_geom_torsion_atom_site_label_2
_geom_torsion_atom_site_label_3
_geom_torsion_atom_site_label_4
_geom_torsion
Pt1 S004 C2 C008 -94(5)
Au2 S004 C2 C008 167(5)
C008 C14 C2AA C8 0.0
C14 C008 C3AA Cl00 179(3)
C14 C008 C3AA C1AA 0.0
C14 C008 C2 S004 93(4)
C14 C2AA C8 C1AA 0.0
C2AA C8 C1AA C3AA 0.0
C8 C1AA C3AA Cl00 -179(3)
C8 C1AA C3AA C008 0.0
C3AA C008 C14 C2AA 0.0
C3AA C008 C2 S004 -86(5)
C009 C00B C13 C9 0.0
C00B C009 C1 Cl06 -179(3)
C00B C009 C1 C4 0.0
C00B C009 C0AA S005 98(3)
C00B C13 C9 C4 0.0
C13 C9 C4 C1 0.0
C9 C4 C1 Cl06 179(3)
C9 C4 C1 C009 0.0
C1 C009 C00B C13 0.0
C1 C009 C0AA S005 -88(3)
C2 C008 C14 C2AA -179(4)
C2 C008 C3AA Cl00 -2(4)
C2 C008 C3AA C1AA 179(4)
C0AA C009 C00B C13 174(4)
C0AA C009 C1 Cl06 8(4)
C0AA C009 C1 C4 -174(4)
